data_2203912
loop_
_publ_author_name
'Yi-Hong Shen'
'Duan-Jun Xu'

_publ_section_title
;
 Phenylthiourea
;
_journal_issue 7
_journal_name_full 'Acta Crystallographica Section E'
_journal_page_first o1193
_journal_page_last o1194
_journal_paper_doi 10.1107/S1600536804013947
_journal_volume 60
_journal_year 2004
_chemical_formula_iupac 'C7 H8 N2 S'
_chemical_formula_moiety 'C7 H8 N2 S'
_chemical_formula_sum 'C7 H8 N2 S'
_chemical_formula_weight 152.21
_chemical_name_systematic ?
_space_group_IT_number 14
_symmetry_cell_setting monoclinic
_symmetry_space_group_name_Hall '-P 2ybc'
_symmetry_space_group_name_H-M 'P 1 21/c 1'
_atom_sites_solution_hydrogens geom
_atom_sites_solution_primary direct
_atom_sites_solution_secondary difmap
_audit_creation_method SHELXL-97
_cell_angle_alpha 90.00
_cell_angle_beta 93.7430(16)
_cell_angle_gamma 90.00
_cell_formula_units_Z 4
_cell_length_a 5.6991(4)
_cell_length_b 15.2962(10)
_cell_length_c 8.7352(8)
_cell_measurement_reflns_used 5560
_cell_measurement_temperature 295(2)
_cell_measurement_theta_max 27.0
_cell_measurement_theta_min 2.7
_cell_volume 759.86(10)
_computing_cell_refinement PROCESS-AUTO
_computing_data_collection 'PROCESS-AUTO (Rigaku, 1998)'
_computing_data_reduction 'CrystalStructure (Rigaku/MSC, 2002)'
_computing_molecular_graphics 'ORTEP-3 for Windows (Farrugia, 1997)'
_computing_publication_material 'WinGX (Farrugia, 1999)'
_computing_structure_refinement 'SHELXL97 (Sheldrick, 1997)'
_computing_structure_solution 'SIR92 (Altomare et al., 1993)'
_diffrn_ambient_temperature 295(2)
_diffrn_detector_area_resol_mean 10.00
_diffrn_measured_fraction_theta_full 1.00
_diffrn_measured_fraction_theta_max 1.00
_diffrn_measurement_device_type 'Rigaku R-AXIS RAPID'
_diffrn_measurement_method \w
_diffrn_radiation_monochromator graphite
_diffrn_radiation_source 'fine-focus sealed tube'
_diffrn_radiation_type MoK\a
_diffrn_radiation_wavelength 0.71073
_diffrn_reflns_av_R_equivalents 0.022
_diffrn_reflns_av_sigmaI/netI 0.016
_diffrn_reflns_limit_h_max 7
_diffrn_reflns_limit_h_min -7
_diffrn_reflns_limit_k_max 19
_diffrn_reflns_limit_k_min -19
_diffrn_reflns_limit_l_max 11
_diffrn_reflns_limit_l_min -10
_diffrn_reflns_number 6947
_diffrn_reflns_theta_full 27.5
_diffrn_reflns_theta_max 27.5
_diffrn_reflns_theta_min 2.7
_diffrn_standards_decay_% 0
_diffrn_standards_interval_count 0
_diffrn_standards_interval_time 0
_diffrn_standards_number 0
_exptl_absorpt_coefficient_mu 0.346
_exptl_absorpt_correction_type none
_exptl_crystal_colour yellow
_exptl_crystal_density_diffrn 1.331
_exptl_crystal_density_method 'not measured'
_exptl_crystal_description prism
_exptl_crystal_F_000 320
_exptl_crystal_size_max 0.26
_exptl_crystal_size_mid 0.24
_exptl_crystal_size_min 0.22
_refine_diff_density_max 0.17
_refine_diff_density_min -0.24
_refine_ls_extinction_method none
_refine_ls_goodness_of_fit_ref 1.062
_refine_ls_hydrogen_treatment mixed
_refine_ls_matrix_type full
_refine_ls_number_parameters 100
_refine_ls_number_reflns 1734
_refine_ls_number_restraints 0
_refine_ls_restrained_S_all 1.062
_refine_ls_R_factor_all 0.049
_refine_ls_R_factor_gt 0.037
_refine_ls_shift/su_max 0.001
_refine_ls_shift/su_mean 0.000
_refine_ls_structure_factor_coef Fsqd
_refine_ls_weighting_details 'calc w = 1/[\s^2^(Fo^2^)+(0.0425P)^2^+0.1385P] where P = (Fo^2^+2Fc^2^)/3'
_refine_ls_weighting_scheme calc
_refine_ls_wR_factor_gt 0.086
_refine_ls_wR_factor_ref 0.091
_reflns_number_gt 1428
_reflns_number_total 1734
_reflns_threshold_expression I>2\s(I)
_cod_data_source_file lh6227.cif
_cod_data_source_block I
_cod_depositor_comments
;
The following automatic conversions were performed:
'_symmetry_cell_setting' value 'Monoclinic' changed to 'monoclinic'
according to '/home/saulius/struct/CIF-dictionaries/cif_core.dic'
dictionary named 'cif_core.dic' version 2.4.1 from 2010-06-29.

Automatic conversion script
Id: cif_fix_enum 1527 2010-12-29 10:47:43Z saulius 

The following automatic conversions were performed:

'_symmetry_cell_setting' value 'Monoclinic' changed to 'monoclinic'
according to /home/saulius/struct/CIF-dictionaries/cif_core.dic
dictionary named 'cif_core.dic' version 2.4.1 from 2010-06-29.

Automatic conversion script
Id: cif_fix_values 1715 2011-07-08 13:25:40Z adriana 
;
_cod_original_sg_symbol_H-M 'P 21/c'
_cod_database_code 2203912
_cod_database_fobs_code 2203912

loop_
_symmetry_equiv_pos_as_xyz
'x, y, z'
'-x, y+1/2, -z+1/2'
'-x, -y, -z'
'x, -y-1/2, z-1/2'

loop_
_atom_site_label
_atom_site_fract_x
_atom_site_fract_y
_atom_site_fract_z
_atom_site_U_iso_or_equiv
_atom_site_adp_type
_atom_site_calc_flag
_atom_site_refinement_flags
_atom_site_occupancy
_atom_site_type_symbol
S 1.08439(8) 0.52051(3) 0.25354(4) 0.06057(17) Uani d . 1 S
N1 0.7880(3) 0.41116(9) 0.10789(14) 0.0520(3) Uani d . 1 N
N2 0.7622(3) 0.42076(12) 0.36669(15) 0.0661(5) Uani d . 1 N
C1 0.8645(3) 0.44607(11) 0.24269(15) 0.0469(3) Uani d . 1 C
C2 0.6185(3) 0.34289(9) 0.08511(15) 0.0434(3) Uani d . 1 C
C3 0.4158(3) 0.35823(11) -0.00365(19) 0.0573(4) Uani d . 1 C
H3 0.3864 0.4135 -0.0450 0.069 Uiso calc R 1 H
C4 0.2551(3) 0.29180(13) -0.0317(2) 0.0702(5) Uani d . 1 C
H4 0.1188 0.3021 -0.0934 0.084 Uiso calc R 1 H
C5 0.2955(3) 0.21060(12) 0.0309(2) 0.0665(5) Uani d . 1 C
H5 0.1859 0.1661 0.0129 0.080 Uiso calc R 1 H
C6 0.4974(4) 0.19525(12) 0.1199(2) 0.0650(5) Uani d . 1 C
H6 0.5244 0.1402 0.1628 0.078 Uiso calc R 1 H
C7 0.6621(3) 0.26092(11) 0.1467(2) 0.0573(4) Uani d . 1 C
H7 0.8008 0.2499 0.2057 0.069 Uiso calc R 1 H
H1 0.844(3) 0.4322(12) 0.031(2) 0.060 Uiso d . 1 H
H2B 0.809(3) 0.4441(12) 0.450(2) 0.060 Uiso d . 1 H
H2A 0.648(3) 0.3872(12) 0.358(2) 0.060 Uiso d . 1 H

loop_
_atom_site_aniso_label
_atom_site_aniso_U_11
_atom_site_aniso_U_22
_atom_site_aniso_U_33
_atom_site_aniso_U_12
_atom_site_aniso_U_13
_atom_site_aniso_U_23
S 0.0736(3) 0.0726(3) 0.0349(2) -0.0282(2) -0.00084(18) -0.00292(17)
N1 0.0621(8) 0.0642(8) 0.0298(6) -0.0198(7) 0.0033(5) -0.0001(5)
N2 0.0722(10) 0.0940(12) 0.0322(6) -0.0324(9) 0.0056(6) -0.0069(7)
C1 0.0521(8) 0.0556(8) 0.0325(6) -0.0045(7) -0.0017(6) 0.0004(6)
C2 0.0487(8) 0.0494(8) 0.0326(6) -0.0047(6) 0.0061(6) -0.0027(6)
C3 0.0613(10) 0.0520(9) 0.0571(9) 0.0012(8) -0.0086(8) 0.0001(7)
C4 0.0526(10) 0.0793(13) 0.0765(12) -0.0071(9) -0.0118(9) -0.0098(10)
C5 0.0644(11) 0.0619(11) 0.0750(12) -0.0190(9) 0.0173(9) -0.0154(9)
C6 0.0805(12) 0.0480(9) 0.0685(11) -0.0025(8) 0.0191(10) 0.0029(8)
C7 0.0542(9) 0.0621(10) 0.0554(10) 0.0044(8) 0.0009(7) 0.0084(8)

loop_
_atom_type_symbol
_atom_type_description
_atom_type_scat_dispersion_real
_atom_type_scat_dispersion_imag
_atom_type_scat_source
C C 0.0033 0.0000 'International Tables Vol C Tables 4.2.6.8 and 6.1.1.4'
H H 0.0000 0.0000 'International Tables Vol C Tables 4.2.6.8 and 6.1.1.4'
N N 0.0061 0.0000 'International Tables Vol C Tables 4.2.6.8 and 6.1.1.4'
S S 0.1246 0.0000 'International Tables Vol C Tables 4.2.6.8 and 6.1.1.4'

loop_
_geom_angle_atom_site_label_1
_geom_angle_atom_site_label_2
_geom_angle_atom_site_label_3
_geom_angle
_geom_angle_publ_flag
C1 N1 C2 126.33(13) y
C1 N1 H1 115.8(13) ?
C2 N1 H1 117.8(13) ?
C1 N2 H2B 116.8(13) ?
C1 N2 H2A 119.5(13) ?
H2B N2 H2A 123.5(18) ?
N2 C1 N1 117.93(15) y
N2 C1 S 121.08(12) y
N1 C1 S 120.99(11) y
C3 C2 C7 120.01(15) ?
C3 C2 N1 119.46(14) ?
C7 C2 N1 120.48(14) ?
C2 C3 C4 120.02(16) ?
C2 C3 H3 120.0 ?
C4 C3 H3 120.0 ?
C5 C4 C3 120.30(18) ?
C5 C4 H4 119.8 ?
C3 C4 H4 119.8 ?
C6 C5 C4 119.74(17) ?
C6 C5 H5 120.1 ?
C4 C5 H5 120.1 ?
C5 C6 C7 120.55(17) ?
C5 C6 H6 119.7 ?
C7 C6 H6 119.7 ?
C2 C7 C6 119.36(16) ?
C2 C7 H7 120.3 ?
C6 C7 H7 120.3 ?

loop_
_geom_bond_atom_site_label_1
_geom_bond_atom_site_label_2
_geom_bond_distance
_geom_bond_publ_flag
S C1 1.6915(16) y
N1 C1 1.3395(18) y
N1 C2 1.4276(19) y
N1 H1 0.827(19) ?
N2 C1 1.321(2) y
N2 H2B 0.84(2) ?
N2 H2A 0.83(2) ?
C2 C3 1.369(2) ?
C2 C7 1.381(2) ?
C3 C4 1.379(2) ?
C3 H3 0.9300 ?
C4 C5 1.371(3) ?
C4 H4 0.9300 ?
C5 C6 1.366(3) ?
C5 H5 0.9300 ?
C6 C7 1.384(2) ?
C6 H6 0.9300 ?
C7 H7 0.9300 ?

loop_
_geom_hbond_atom_site_label_D
_geom_hbond_atom_site_label_H
_geom_hbond_atom_site_label_A
_geom_hbond_site_symmetry_A
_geom_hbond_distance_DH
_geom_hbond_distance_HA
_geom_hbond_distance_DA
_geom_hbond_angle_DHA
_geom_hbond_publ_flag
N1 H1 S 3_765 0.827(18) 2.646(17) 3.4480(14) 163.8(16) y
N2 H2B S 3_766 0.838(18) 2.676(17) 3.4925(14) 164.9(16) y
C6 H6 S 2_745 0.93 2.94 3.702(2) 140 y

loop_
_cod_related_entry_id
_cod_related_entry_database
_cod_related_entry_code
1 ChemSpider 589165
